data_7232655
loop_
_publ_author_name
'Sato, Ryonosuke'
'Yoo, Dongho'
'Mori, Takehiko'

_publ_section_title
;
 1&#x2009;:&#x2009;2 charge-transfer complexes of perylene and coronene
 with perylene diimide, and the ambipolar transistors
;
_journal_issue 20
_journal_name_full CrystEngComm
_journal_page_first 3218
_journal_paper_doi 10.1039/C9CE00456D
_journal_volume 21
_journal_year 2019
_chemical_formula_moiety 'C20 H12, 2(C36 H30 N2 O4)'
_chemical_formula_sum 'C92 H72 N4 O8'
_chemical_formula_weight 1361.60
_space_group_crystal_system triclinic
_space_group_IT_number 2
_space_group_name_Hall '-P 1'
_space_group_name_H-M_alt 'P -1'
_symmetry_space_group_name_Hall '-P 1'
_symmetry_space_group_name_H-M 'P -1'
_atom_sites_solution_hydrogens geom
_atom_sites_solution_primary direct
_atom_sites_solution_secondary difmap
_audit_update_record
;
2019-03-19 deposited with the CCDC.    2019-04-24 downloaded from the CCDC.
;
_cell_angle_alpha 100.549(3)
_cell_angle_beta 98.728(5)
_cell_angle_gamma 95.222(5)
_cell_formula_units_Z 1
_cell_length_a 10.2009(8)
_cell_length_b 11.2819(8)
_cell_length_c 14.5900(12)
_cell_measurement_reflns_used 1057
_cell_measurement_temperature 270
_cell_measurement_theta_max 66.78
_cell_measurement_theta_min 3.13
_cell_volume 1619.4(2)
_computing_cell_refinement 'RAPID AUTO'
_computing_data_collection 'RAPID AUTO (Rigaku, ????)'
_computing_data_reduction 'RAPID AUTO'
_computing_molecular_graphics 'CrystalStructure 4.3'
_computing_publication_material 'CrystalStructure 4.3 (Rigaku, 2018)'
_computing_structure_refinement 'SHELXL Version 2018/1 (Sheldrick, 2008)'
_computing_structure_solution 'SHELXT Version 2014/5 (Sheldrick, 2014)'
_diffrn_ambient_temperature 270
_diffrn_detector_area_resol_mean 10.000
_diffrn_measured_fraction_theta_full 0.964
_diffrn_measured_fraction_theta_max 0.960
_diffrn_measurement_device_type 'Rigaku R-AXIS RAPID'
_diffrn_measurement_method \w
_diffrn_radiation_type 'Cu K\a'
_diffrn_radiation_wavelength 1.54187
_diffrn_reflns_av_R_equivalents 0.0758
_diffrn_reflns_av_unetI/netI 0.0910
_diffrn_reflns_Laue_measured_fraction_full 0.964
_diffrn_reflns_Laue_measured_fraction_max 0.960
_diffrn_reflns_limit_h_max 12
_diffrn_reflns_limit_h_min -11
_diffrn_reflns_limit_k_max 12
_diffrn_reflns_limit_k_min -13
_diffrn_reflns_limit_l_max 17
_diffrn_reflns_limit_l_min -17
_diffrn_reflns_number 19072
_diffrn_reflns_point_group_measured_fraction_full 0.964
_diffrn_reflns_point_group_measured_fraction_max 0.960
_diffrn_reflns_theta_full 67.687
_diffrn_reflns_theta_max 68.223
_diffrn_reflns_theta_min 3.128
_diffrn_standards_number 0
_exptl_absorpt_coefficient_mu 0.708
_exptl_absorpt_correction_T_max 0.987
_exptl_absorpt_correction_T_min 0.700
_exptl_absorpt_correction_type multi-scan
_exptl_absorpt_process_details 'ABSCOR (Rigaku, 1995)'
_exptl_crystal_colour black
_exptl_crystal_density_diffrn 1.396
_exptl_crystal_density_method 'not measured'
_exptl_crystal_description plate
_exptl_crystal_F_000 716.00
_exptl_crystal_size_max 0.260
_exptl_crystal_size_mid 0.062
_exptl_crystal_size_min 0.018
_refine_diff_density_max 0.54
_refine_diff_density_min -0.39
_refine_ls_extinction_method none
_refine_ls_goodness_of_fit_ref 0.864
_refine_ls_hydrogen_treatment constr
_refine_ls_number_parameters 469
_refine_ls_number_reflns 5698
_refine_ls_number_restraints 0
_refine_ls_R_factor_all 0.1499
_refine_ls_R_factor_gt 0.0915
_refine_ls_shift/su_max 0.000
_refine_ls_structure_factor_coef Fsqd
_refine_ls_weighting_details 'w = 1/[\s^2^(Fo^2^)+(0.1622P)^2^] where P=(Fo^2^+2Fc^2^)/3'
_refine_ls_weighting_scheme calc
_refine_ls_wR_factor_gt 0.2213
_refine_ls_wR_factor_ref 0.2780
_reflns_Friedel_coverage 0.000
_reflns_number_gt 2260
_reflns_number_total 5698
_reflns_threshold_expression F^2^>2.0\s(F^2^)
_cod_data_source_file c9ce00456d2.cif
_cod_data_source_block PEPDI
_cod_depositor_comments 'Adding full bibliography for 7232655--7232656.cif.'
_cod_database_code 7232655

loop_
_space_group_symop_id
_space_group_symop_operation_xyz
1 +X,+Y,+Z
2 -X,-Y,-Z

loop_
_atom_site_label
_atom_site_type_symbol
_atom_site_fract_x
_atom_site_fract_y
_atom_site_fract_z
_atom_site_U_iso_or_equiv
_atom_site_adp_type
_atom_site_occupancy
_atom_site_site_symmetry_order
_atom_site_calc_flag
_atom_site_refinement_flags_posn
_atom_site_refinement_flags_adp
O1 O 0.1267(3) 0.0339(3) 0.10393(19) 0.0808(9) Uani 1 1 d . .
O2 O -0.0814(3) 0.2377(2) 0.32938(18) 0.0732(8) Uani 1 1 d . .
O3 O 1.0606(3) 0.1096(2) 0.65508(17) 0.0737(8) Uani 1 1 d . .
O4 O 0.8699(3) 0.3709(2) 0.85845(19) 0.0774(9) Uani 1 1 d . .
N1 N 0.0165(3) 0.1300(3) 0.2155(2) 0.0587(8) Uani 1 1 d . .
N2 N 0.9686(3) 0.2416(3) 0.7586(2) 0.0628(9) Uani 1 1 d . .
C1 C 0.2852(6) 0.4565(4) 0.3422(4) 0.0807(13) Uani 1 1 d . .
C2 C 0.3062(6) 0.3996(4) 0.2518(4) 0.0925(15) Uani 1 1 d . .
H2 H 0.236726 0.385711 0.200414 0.111 Uiso 1 1 calc R U
C3 C 0.4283(6) 0.3651(4) 0.2398(4) 0.1025(17) Uani 1 1 d . .
H3 H 0.441341 0.327597 0.180130 0.123 Uiso 1 1 calc R U
C4 C 0.5338(5) 0.3854(4) 0.3159(4) 0.0925(15) Uani 1 1 d . .
H4 H 0.616003 0.361151 0.305850 0.111 Uiso 1 1 calc R U
C5 C 0.5194(5) 0.4410(4) 0.4067(3) 0.0762(13) Uani 1 1 d . .
C6 C 0.3927(5) 0.4772(3) 0.4200(3) 0.0724(12) Uani 1 1 d . .
C7 C 0.3700(5) 0.5372(4) 0.5119(4) 0.0783(13) Uani 1 1 d . .
C8 C 0.2453(6) 0.5715(4) 0.5201(4) 0.0902(15) Uani 1 1 d . .
H8 H 0.230168 0.610884 0.578704 0.108 Uiso 1 1 calc R U
C9 C 0.1416(6) 0.5485(4) 0.4431(4) 0.0968(16) Uani 1 1 d . .
H9 H 0.058539 0.572191 0.451534 0.116 Uiso 1 1 calc R U
C10 C 0.1586(5) 0.4918(4) 0.3550(4) 0.0908(15) Uani 1 1 d . .
H10 H 0.087959 0.476675 0.304342 0.109 Uiso 1 1 calc R U
C11 C -0.1147(4) 0.2520(3) 0.1167(3) 0.0712(12) Uani 1 1 d . .
H11A H -0.030747 0.285441 0.102551 0.085 Uiso 1 1 calc R U
H11B H -0.135840 0.306547 0.170471 0.085 Uiso 1 1 calc R U
C12 C -0.2248(4) 0.2405(4) 0.0316(3) 0.0780(12) Uani 1 1 d . .
H12A H -0.236031 0.320434 0.018082 0.094 Uiso 1 1 calc R U
H12B H -0.199758 0.191416 -0.023406 0.094 Uiso 1 1 calc R U
C13 C -0.3559(4) 0.1826(4) 0.0502(3) 0.0860(14) Uani 1 1 d . .
H13A H -0.423638 0.172914 -0.005860 0.103 Uiso 1 1 calc R U
H13B H -0.384976 0.235505 0.101469 0.103 Uiso 1 1 calc R U
C14 C -0.3412(4) 0.0592(4) 0.0761(3) 0.0785(12) Uani 1 1 d . .
H14A H -0.319621 0.004018 0.022768 0.094 Uiso 1 1 calc R U
H14B H -0.425296 0.025799 0.089987 0.094 Uiso 1 1 calc R U
C15 C -0.2317(4) 0.0702(3) 0.1618(3) 0.0722(12) Uani 1 1 d . .
H15A H -0.220506 -0.009564 0.175591 0.087 Uiso 1 1 calc R U
H15B H -0.256076 0.120108 0.216702 0.087 Uiso 1 1 calc R U
C16 C -0.1013(4) 0.1278(3) 0.1405(3) 0.0615(10) Uani 1 1 d . .
H16 H -0.083985 0.075814 0.083075 0.074 Uiso 1 1 calc R U
C17 C 0.1282(4) 0.0793(3) 0.1873(3) 0.0619(10) Uani 1 1 d . .
C18 C 0.0145(4) 0.1875(3) 0.3086(3) 0.0603(10) Uani 1 1 d . .
C19 C 0.2479(4) 0.0838(3) 0.2595(2) 0.0549(9) Uani 1 1 d . .
C20 C 0.1348(4) 0.1887(3) 0.3801(3) 0.0555(10) Uani 1 1 d . .
C21 C 0.3596(4) 0.0356(3) 0.2340(3) 0.0602(10) Uani 1 1 d . .
H21 H 0.358037 -0.003351 0.171773 0.072 Uiso 1 1 calc R U
C22 C 0.2494(4) 0.1401(3) 0.3545(2) 0.0506(9) Uani 1 1 d . .
C23 C 0.1365(4) 0.2426(3) 0.4731(3) 0.0590(10) Uani 1 1 d . .
H23 H 0.060102 0.272948 0.490369 0.071 Uiso 1 1 calc R U
C24 C 0.4748(4) 0.0451(3) 0.3011(3) 0.0593(10) Uani 1 1 d . .
H24 H 0.549411 0.012676 0.282351 0.071 Uiso 1 1 calc R U
C25 C 0.3668(4) 0.1497(3) 0.4229(2) 0.0500(9) Uani 1 1 d . .
C26 C 0.2496(4) 0.2526(3) 0.5413(3) 0.0603(10) Uani 1 1 d . .
H26 H 0.247466 0.289240 0.603519 0.072 Uiso 1 1 calc R U
C27 C 0.4820(4) 0.1013(3) 0.3947(2) 0.0510(9) Uani 1 1 d . .
C28 C 0.3662(4) 0.2088(3) 0.5185(2) 0.0513(9) Uani 1 1 d . .
C29 C 0.6045(4) 0.1155(3) 0.4649(2) 0.0517(9) Uani 1 1 d . .
C30 C 0.4881(4) 0.2217(3) 0.5884(2) 0.0540(9) Uani 1 1 d . .
C31 C 0.7219(4) 0.0715(3) 0.4427(2) 0.0555(10) Uani 1 1 d . .
H31 H 0.723067 0.031495 0.381167 0.067 Uiso 1 1 calc R U
C32 C 0.6041(4) 0.1762(3) 0.5602(2) 0.0507(9) Uani 1 1 d . .
C33 C 0.4951(4) 0.2790(3) 0.6826(3) 0.0632(10) Uani 1 1 d . .
H33 H 0.417812 0.303264 0.702988 0.076 Uiso 1 1 calc R U
C34 C 0.8363(4) 0.0860(3) 0.5101(3) 0.0592(10) Uani 1 1 d . .
H34 H 0.912634 0.054914 0.493326 0.071 Uiso 1 1 calc R U
C35 C 0.7228(4) 0.1938(3) 0.6274(2) 0.0526(9) Uani 1 1 d . .
C36 C 0.6142(4) 0.3008(3) 0.7469(3) 0.0667(11) Uani 1 1 d . .
H36 H 0.616602 0.343444 0.808180 0.080 Uiso 1 1 calc R U
C37 C 0.8388(4) 0.1460(3) 0.6017(2) 0.0536(9) Uani 1 1 d . .
C38 C 0.7299(4) 0.2593(3) 0.7202(3) 0.0577(10) Uani 1 1 d . .
C39 C 0.9648(4) 0.1614(4) 0.6716(3) 0.0614(11) Uani 1 1 d . .
C40 C 0.8582(4) 0.2960(4) 0.7851(3) 0.0645(11) Uani 1 1 d . .
C41 C 1.1020(4) 0.2742(3) 0.8230(3) 0.0662(11) Uani 1 1 d . .
H41 H 1.162153 0.222019 0.793649 0.079 Uiso 1 1 calc R U
C42 C 1.1628(4) 0.4051(3) 0.8272(3) 0.0747(12) Uani 1 1 d . .
H42A H 1.166208 0.417518 0.763485 0.090 Uiso 1 1 calc R U
H42B H 1.106586 0.461337 0.855224 0.090 Uiso 1 1 calc R U
C43 C 1.3019(4) 0.4304(4) 0.8849(3) 0.0861(14) Uani 1 1 d . .
H43A H 1.335526 0.515132 0.890502 0.103 Uiso 1 1 calc R U
H43B H 1.360574 0.381288 0.852325 0.103 Uiso 1 1 calc R U
C44 C 1.3042(5) 0.4027(4) 0.9834(3) 0.0923(15) Uani 1 1 d . .
H44A H 1.252837 0.457150 1.018562 0.111 Uiso 1 1 calc R U
H44B H 1.395505 0.415531 1.017190 0.111 Uiso 1 1 calc R U
C45 C 1.2454(4) 0.2716(4) 0.9759(3) 0.0837(14) Uani 1 1 d . .
H45A H 1.300696 0.217329 0.944592 0.100 Uiso 1 1 calc R U
H45B H 1.245085 0.255365 1.038888 0.100 Uiso 1 1 calc R U
C46 C 1.1043(4) 0.2472(4) 0.9209(3) 0.0782(13) Uani 1 1 d . .
H46A H 1.069804 0.162811 0.915909 0.094 Uiso 1 1 calc R U
H46B H 1.047434 0.297591 0.954209 0.094 Uiso 1 1 calc R U

loop_
_atom_site_aniso_label
_atom_site_aniso_U_11
_atom_site_aniso_U_22
_atom_site_aniso_U_33
_atom_site_aniso_U_23
_atom_site_aniso_U_13
_atom_site_aniso_U_12
O1 0.0779(19) 0.097(2) 0.0619(17) -0.0008(16) 0.0130(15) 0.0154(16)
O2 0.0677(18) 0.078(2) 0.0741(19) 0.0049(15) 0.0207(15) 0.0178(15)
O3 0.0721(19) 0.078(2) 0.0692(18) 0.0014(15) 0.0161(15) 0.0195(15)
O4 0.084(2) 0.073(2) 0.0677(18) -0.0032(15) 0.0124(15) 0.0086(15)
N1 0.062(2) 0.061(2) 0.0525(19) 0.0059(16) 0.0149(16) 0.0062(16)
N2 0.065(2) 0.059(2) 0.062(2) 0.0064(16) 0.0101(17) 0.0052(16)
C1 0.107(4) 0.050(3) 0.096(4) 0.019(2) 0.047(3) 0.007(3)
C2 0.121(4) 0.065(3) 0.097(4) 0.013(3) 0.045(3) 0.003(3)
C3 0.139(5) 0.083(4) 0.088(4) 0.002(3) 0.049(4) 0.009(4)
C4 0.118(4) 0.074(3) 0.097(4) 0.008(3) 0.067(3) 0.011(3)
C5 0.103(4) 0.047(3) 0.091(3) 0.019(2) 0.048(3) 0.007(2)
C6 0.097(3) 0.045(2) 0.087(3) 0.018(2) 0.048(3) 0.007(2)
C7 0.106(4) 0.044(2) 0.099(4) 0.022(2) 0.052(3) 0.009(3)
C8 0.119(4) 0.063(3) 0.103(4) 0.024(3) 0.052(4) 0.013(3)
C9 0.110(4) 0.071(3) 0.133(5) 0.039(3) 0.063(4) 0.020(3)
C10 0.104(4) 0.066(3) 0.118(4) 0.037(3) 0.047(3) 0.007(3)
C11 0.077(3) 0.068(3) 0.073(3) 0.022(2) 0.018(2) 0.003(2)
C12 0.088(3) 0.069(3) 0.081(3) 0.020(2) 0.016(3) 0.017(2)
C13 0.076(3) 0.092(4) 0.092(3) 0.013(3) 0.017(3) 0.026(3)
C14 0.066(3) 0.083(3) 0.084(3) 0.017(3) 0.010(2) 0.000(2)
C15 0.070(3) 0.071(3) 0.075(3) 0.016(2) 0.016(2) -0.004(2)
C16 0.066(3) 0.062(3) 0.057(2) 0.0107(19) 0.015(2) 0.007(2)
C17 0.068(3) 0.058(3) 0.062(3) 0.011(2) 0.021(2) 0.004(2)
C18 0.067(3) 0.056(3) 0.061(3) 0.013(2) 0.020(2) 0.006(2)
C19 0.061(2) 0.052(2) 0.052(2) 0.0106(18) 0.0139(19) 0.0028(19)
C20 0.069(3) 0.047(2) 0.051(2) 0.0076(17) 0.018(2) 0.0024(19)
C21 0.067(3) 0.054(2) 0.061(2) 0.0073(19) 0.024(2) 0.007(2)
C22 0.061(2) 0.041(2) 0.054(2) 0.0093(17) 0.0231(19) 0.0005(17)
C23 0.067(3) 0.044(2) 0.069(3) 0.0069(19) 0.025(2) 0.0083(18)
C24 0.063(3) 0.054(2) 0.060(2) 0.0071(19) 0.013(2) 0.0079(19)
C25 0.065(2) 0.0372(19) 0.049(2) 0.0086(16) 0.0164(19) 0.0045(17)
C26 0.071(3) 0.051(2) 0.059(2) 0.0062(18) 0.020(2) 0.004(2)
C27 0.059(2) 0.041(2) 0.054(2) 0.0107(17) 0.0146(19) 0.0011(17)
C28 0.063(2) 0.038(2) 0.056(2) 0.0090(17) 0.0217(19) 0.0014(17)
C29 0.064(2) 0.041(2) 0.052(2) 0.0101(16) 0.0154(18) 0.0011(17)
C30 0.068(3) 0.042(2) 0.051(2) 0.0076(17) 0.0169(19) -0.0006(18)
C31 0.066(2) 0.047(2) 0.055(2) 0.0085(18) 0.017(2) 0.0074(19)
C32 0.061(2) 0.039(2) 0.053(2) 0.0056(16) 0.0187(19) 0.0025(17)
C33 0.065(3) 0.061(3) 0.062(2) 0.005(2) 0.017(2) 0.004(2)
C34 0.064(2) 0.055(2) 0.059(2) 0.0083(19) 0.015(2) 0.0075(19)
C35 0.064(2) 0.042(2) 0.052(2) 0.0059(17) 0.0171(19) 0.0001(18)
C36 0.074(3) 0.064(3) 0.061(2) 0.007(2) 0.016(2) 0.002(2)
C37 0.064(2) 0.043(2) 0.052(2) 0.0058(17) 0.0128(19) 0.0026(18)
C38 0.065(3) 0.051(2) 0.056(2) 0.0076(18) 0.012(2) 0.0029(19)
C39 0.077(3) 0.054(2) 0.054(2) 0.0048(19) 0.023(2) 0.005(2)
C40 0.072(3) 0.058(3) 0.064(3) 0.008(2) 0.017(2) 0.005(2)
C41 0.067(3) 0.061(3) 0.067(3) 0.004(2) 0.011(2) 0.003(2)
C42 0.083(3) 0.065(3) 0.073(3) 0.008(2) 0.017(2) -0.001(2)
C43 0.081(3) 0.079(3) 0.089(3) 0.005(3) 0.014(3) -0.011(2)
C44 0.100(4) 0.093(4) 0.074(3) 0.011(3) 0.004(3) -0.014(3)
C45 0.093(3) 0.072(3) 0.077(3) 0.013(2) -0.003(3) -0.003(2)
C46 0.090(3) 0.073(3) 0.070(3) 0.021(2) 0.007(2) -0.001(2)

loop_
_atom_type_symbol
_atom_type_description
_atom_type_scat_dispersion_real
_atom_type_scat_dispersion_imag
_atom_type_scat_source
C C 0.0181 0.0091
;
International Tables for Crystallography
(Vol. C, Tables 4.2.6.8 and 6.1.1.4)
;
H H 0.0000 0.0000
;
International Tables for Crystallography
(Vol. C, Table 6.1.1.4)
;
N N 0.0311 0.0180
;
International Tables for Crystallography
(Vol. C, Tables 4.2.6.8 and 6.1.1.4)
;
O O 0.0492 0.0322
;
International Tables for Crystallography
(Vol. C, Tables 4.2.6.8 and 6.1.1.4)
;

loop_
_geom_angle_atom_site_label_1
_geom_angle_atom_site_label_2
_geom_angle_atom_site_label_3
_geom_angle
_geom_angle_site_symmetry_3
C18 N1 C17 122.9(3) .
C18 N1 C16 119.4(3) .
C17 N1 C16 117.5(3) .
C40 N2 C39 123.9(3) .
C40 N2 C41 119.3(3) .
C39 N2 C41 116.8(3) .
C2 C1 C10 120.3(6) .
C2 C1 C6 119.2(5) .
C10 C1 C6 120.5(5) .
C3 C2 C1 120.1(5) .
C3 C2 H2 119.9 .
C1 C2 H2 119.9 .
C2 C3 C4 120.8(5) .
C2 C3 H3 119.6 .
C4 C3 H3 119.6 .
C5 C4 C3 121.9(5) .
C5 C4 H4 119.1 .
C3 C4 H4 119.1 .
C4 C5 C6 117.8(5) .
C4 C5 C7 122.5(5) 2_666
C6 C5 C7 119.7(4) 2_666
C5 C6 C1 120.2(5) .
C5 C6 C7 121.3(5) .
C1 C6 C7 118.4(5) .
C8 C7 C6 118.7(5) .
C8 C7 C5 122.4(5) 2_666
C6 C7 C5 119.0(5) 2_666
C7 C8 C9 121.6(5) .
C7 C8 H8 119.2 .
C9 C8 H8 119.2 .
C10 C9 C8 121.6(5) .
C10 C9 H9 119.2 .
C8 C9 H9 119.2 .
C9 C10 C1 119.1(5) .
C9 C10 H10 120.5 .
C1 C10 H10 120.5 .
C16 C11 C12 109.5(3) .
C16 C11 H11A 109.8 .
C12 C11 H11A 109.8 .
C16 C11 H11B 109.8 .
C12 C11 H11B 109.8 .
H11A C11 H11B 108.2 .
C13 C12 C11 110.8(3) .
C13 C12 H12A 109.5 .
C11 C12 H12A 109.5 .
C13 C12 H12B 109.5 .
C11 C12 H12B 109.5 .
H12A C12 H12B 108.1 .
C12 C13 C14 111.3(3) .
C12 C13 H13A 109.4 .
C14 C13 H13A 109.4 .
C12 C13 H13B 109.4 .
C14 C13 H13B 109.4 .
H13A C13 H13B 108.0 .
C13 C14 C15 110.8(3) .
C13 C14 H14A 109.5 .
C15 C14 H14A 109.5 .
C13 C14 H14B 109.5 .
C15 C14 H14B 109.5 .
H14A C14 H14B 108.1 .
C14 C15 C16 108.9(3) .
C14 C15 H15A 109.9 .
C16 C15 H15A 109.9 .
C14 C15 H15B 109.9 .
C16 C15 H15B 109.9 .
H15A C15 H15B 108.3 .
N1 C16 C11 112.2(3) .
N1 C16 C15 113.4(3) .
C11 C16 C15 111.8(3) .
N1 C16 H16 106.3 .
C11 C16 H16 106.3 .
C15 C16 H16 106.3 .
O1 C17 N1 120.4(4) .
O1 C17 C19 120.8(4) .
N1 C17 C19 118.8(3) .
O2 C18 N1 121.1(4) .
O2 C18 C20 121.6(4) .
N1 C18 C20 117.3(4) .
C21 C19 C22 119.8(4) .
C21 C19 C17 120.2(4) .
C22 C19 C17 120.0(4) .
C23 C20 C22 119.2(4) .
C23 C20 C18 119.3(4) .
C22 C20 C18 121.4(3) .
C19 C21 C24 120.2(4) .
C19 C21 H21 119.9 .
C24 C21 H21 119.9 .
C20 C22 C19 119.5(4) .
C20 C22 C25 120.5(3) .
C19 C22 C25 120.0(4) .
C20 C23 C26 121.4(4) .
C20 C23 H23 119.3 .
C26 C23 H23 119.3 .
C27 C24 C21 122.2(4) .
C27 C24 H24 118.9 .
C21 C24 H24 118.9 .
C22 C25 C27 119.3(3) .
C22 C25 C28 118.9(4) .
C27 C25 C28 121.8(3) .
C23 C26 C28 121.2(4) .
C23 C26 H26 119.4 .
C28 C26 H26 119.4 .
C24 C27 C25 118.5(3) .
C24 C27 C29 122.5(4) .
C25 C27 C29 119.0(3) .
C26 C28 C25 118.7(4) .
C26 C28 C30 122.3(3) .
C25 C28 C30 118.9(4) .
C31 C29 C32 118.5(3) .
C31 C29 C27 122.5(3) .
C32 C29 C27 119.0(4) .
C33 C30 C32 118.4(4) .
C33 C30 C28 122.1(4) .
C32 C30 C28 119.5(3) .
C34 C31 C29 121.5(3) .
C34 C31 H31 119.3 .
C29 C31 H31 119.3 .
C35 C32 C30 119.0(3) .
C35 C32 C29 119.3(4) .
C30 C32 C29 121.7(4) .
C36 C33 C30 121.9(4) .
C36 C33 H33 119.0 .
C30 C33 H33 119.0 .
C37 C34 C31 120.9(4) .
C37 C34 H34 119.5 .
C31 C34 H34 119.5 .
C38 C35 C32 121.5(4) .
C38 C35 C37 118.5(4) .
C32 C35 C37 120.0(3) .
C33 C36 C38 120.5(4) .
C33 C36 H36 119.8 .
C38 C36 H36 119.8 .
C34 C37 C35 119.7(4) .
C34 C37 C39 119.2(4) .
C35 C37 C39 121.2(3) .
C36 C38 C35 118.5(4) .
C36 C38 C40 119.6(4) .
C35 C38 C40 121.5(4) .
O3 C39 N2 121.2(4) .
O3 C39 C37 122.5(4) .
N2 C39 C37 116.3(4) .
O4 C40 N2 120.8(4) .
O4 C40 C38 122.3(4) .
N2 C40 C38 117.0(4) .
N2 C41 C46 114.9(3) .
N2 C41 C42 112.4(3) .
C46 C41 C42 111.6(3) .
N2 C41 H41 105.7 .
C46 C41 H41 105.7 .
C42 C41 H41 105.7 .
C43 C42 C41 110.8(3) .
C43 C42 H42A 109.5 .
C41 C42 H42A 109.5 .
C43 C42 H42B 109.5 .
C41 C42 H42B 109.5 .
H42A C42 H42B 108.1 .
C42 C43 C44 111.8(4) .
C42 C43 H43A 109.3 .
C44 C43 H43A 109.3 .
C42 C43 H43B 109.3 .
C44 C43 H43B 109.3 .
H43A C43 H43B 107.9 .
C43 C44 C45 110.0(3) .
C43 C44 H44A 109.7 .
C45 C44 H44A 109.7 .
C43 C44 H44B 109.7 .
C45 C44 H44B 109.7 .
H44A C44 H44B 108.2 .
C46 C45 C44 111.2(3) .
C46 C45 H45A 109.4 .
C44 C45 H45A 109.4 .
C46 C45 H45B 109.4 .
C44 C45 H45B 109.4 .
H45A C45 H45B 108.0 .
C41 C46 C45 110.3(3) .
C41 C46 H46A 109.6 .
C45 C46 H46A 109.6 .
C41 C46 H46B 109.6 .
C45 C46 H46B 109.6 .
H46A C46 H46B 108.1 .

loop_
_geom_bond_atom_site_label_1
_geom_bond_atom_site_label_2
_geom_bond_distance
_geom_bond_site_symmetry_2
O1 C17 1.228(4) .
O2 C18 1.223(4) .
O3 C39 1.216(4) .
O4 C40 1.219(4) .
N1 C18 1.399(4) .
N1 C17 1.402(4) .
N1 C16 1.494(4) .
N2 C40 1.402(5) .
N2 C39 1.410(4) .
N2 C41 1.505(4) .
C1 C2 1.414(6) .
C1 C10 1.414(6) .
C1 C6 1.423(6) .
C2 C3 1.365(6) .
C2 H2 0.9300 .
C3 C4 1.394(6) .
C3 H3 0.9300 .
C4 C5 1.393(5) .
C4 H4 0.9300 .
C5 C6 1.421(6) .
C5 C7 1.476(6) 2_666
C6 C7 1.449(6) .
C7 C8 1.379(6) .
C8 C9 1.390(6) .
C8 H8 0.9300 .
C9 C10 1.371(6) .
C9 H9 0.9300 .
C10 H10 0.9300 .
C11 C16 1.516(5) .
C11 C12 1.521(5) .
C11 H11A 0.9700 .
C11 H11B 0.9700 .
C12 C13 1.518(5) .
C12 H12A 0.9700 .
C12 H12B 0.9700 .
C13 C14 1.521(5) .
C13 H13A 0.9700 .
C13 H13B 0.9700 .
C14 C15 1.524(5) .
C14 H14A 0.9700 .
C14 H14B 0.9700 .
C15 C16 1.527(5) .
C15 H15A 0.9700 .
C15 H15B 0.9700 .
C16 H16 0.9800 .
C17 C19 1.477(5) .
C18 C20 1.482(5) .
C19 C21 1.378(5) .
C19 C22 1.412(4) .
C20 C23 1.378(4) .
C20 C22 1.407(5) .
C21 C24 1.393(4) .
C21 H21 0.9300 .
C22 C25 1.420(5) .
C23 C26 1.386(5) .
C23 H23 0.9300 .
C24 C27 1.385(4) .
C24 H24 0.9300 .
C25 C27 1.424(5) .
C25 C28 1.433(4) .
C26 C28 1.392(5) .
C26 H26 0.9300 .
C27 C29 1.467(5) .
C28 C30 1.461(5) .
C29 C31 1.398(4) .
C29 C32 1.434(4) .
C30 C33 1.396(5) .
C30 C32 1.420(5) .
C31 C34 1.384(4) .
C31 H31 0.9300 .
C32 C35 1.411(5) .
C33 C36 1.390(5) .
C33 H33 0.9300 .
C34 C37 1.379(4) .
C34 H34 0.9300 .
C35 C38 1.406(4) .
C35 C37 1.417(5) .
C36 C38 1.392(5) .
C36 H36 0.9300 .
C37 C39 1.490(5) .
C38 C40 1.471(5) .
C41 C46 1.511(5) .
C41 C42 1.535(5) .
C41 H41 0.9800 .
C42 C43 1.510(5) .
C42 H42A 0.9700 .
C42 H42B 0.9700 .
C43 C44 1.523(5) .
C43 H43A 0.9700 .
C43 H43B 0.9700 .
C44 C45 1.523(5) .
C44 H44A 0.9700 .
C44 H44B 0.9700 .
C45 C46 1.512(5) .
C45 H45A 0.9700 .
C45 H45B 0.9700 .
C46 H46A 0.9700 .
C46 H46B 0.9700 .

loop_
_geom_torsion_atom_site_label_1
_geom_torsion_atom_site_label_2
_geom_torsion_atom_site_label_3
_geom_torsion_atom_site_label_4
_geom_torsion
_geom_torsion_site_symmetry_1
_geom_torsion_site_symmetry_4
C10 C1 C2 C3 -179.6(4) . .
C6 C1 C2 C3 0.1(6) . .
C1 C2 C3 C4 -0.1(7) . .
C2 C3 C4 C5 0.1(7) . .
C3 C4 C5 C6 0.0(6) . .
C3 C4 C5 C7 179.8(4) . 2_666
C4 C5 C6 C1 0.0(6) . .
C7 C5 C6 C1 -179.9(3) 2_666 .
C4 C5 C6 C7 -179.0(3) . .
C7 C5 C6 C7 1.1(6) 2_666 .
C2 C1 C6 C5 0.0(6) . .
C10 C1 C6 C5 179.7(3) . .
C2 C1 C6 C7 179.1(3) . .
C10 C1 C6 C7 -1.2(6) . .
C5 C6 C7 C8 179.2(3) . .
C1 C6 C7 C8 0.2(6) . .
C5 C6 C7 C5 -1.1(6) . 2_666
C1 C6 C7 C5 179.9(3) . 2_666
C6 C7 C8 C9 0.7(6) . .
C5 C7 C8 C9 -178.9(4) 2_666 .
C7 C8 C9 C10 -0.6(7) . .
C8 C9 C10 C1 -0.4(7) . .
C2 C1 C10 C9 -179.0(4) . .
C6 C1 C10 C9 1.3(6) . .
C16 C11 C12 C13 56.6(4) . .
C11 C12 C13 C14 -56.6(5) . .
C12 C13 C14 C15 56.9(4) . .
C13 C14 C15 C16 -56.8(4) . .
C18 N1 C16 C11 70.7(4) . .
C17 N1 C16 C11 -105.7(4) . .
C18 N1 C16 C15 -57.3(4) . .
C17 N1 C16 C15 126.4(3) . .
C12 C11 C16 N1 172.7(3) . .
C12 C11 C16 C15 -58.6(4) . .
C14 C15 C16 N1 -173.4(3) . .
C14 C15 C16 C11 58.5(4) . .
C18 N1 C17 O1 -177.1(3) . .
C16 N1 C17 O1 -0.9(5) . .
C18 N1 C17 C19 1.7(5) . .
C16 N1 C17 C19 178.0(3) . .
C17 N1 C18 O2 175.1(3) . .
C16 N1 C18 O2 -1.1(5) . .
C17 N1 C18 C20 -2.9(5) . .
C16 N1 C18 C20 -179.1(3) . .
O1 C17 C19 C21 -0.7(5) . .
N1 C17 C19 C21 -179.5(3) . .
O1 C17 C19 C22 177.8(3) . .
N1 C17 C19 C22 -1.0(5) . .
O2 C18 C20 C23 3.0(5) . .
N1 C18 C20 C23 -178.9(3) . .
O2 C18 C20 C22 -174.4(3) . .
N1 C18 C20 C22 3.6(5) . .
C22 C19 C21 C24 -1.7(5) . .
C17 C19 C21 C24 176.8(3) . .
C23 C20 C22 C19 179.5(3) . .
C18 C20 C22 C19 -3.1(5) . .
C23 C20 C22 C25 -1.9(5) . .
C18 C20 C22 C25 175.6(3) . .
C21 C19 C22 C20 -179.7(3) . .
C17 C19 C22 C20 1.7(5) . .
C21 C19 C22 C25 1.6(5) . .
C17 C19 C22 C25 -176.9(3) . .
C22 C20 C23 C26 1.6(5) . .
C18 C20 C23 C26 -176.0(3) . .
C19 C21 C24 C27 0.6(5) . .
C20 C22 C25 C27 -179.1(3) . .
C19 C22 C25 C27 -0.4(5) . .
C20 C22 C25 C28 0.5(5) . .
C19 C22 C25 C28 179.1(3) . .
C20 C23 C26 C28 0.2(5) . .
C21 C24 C27 C25 0.6(5) . .
C21 C24 C27 C29 -177.8(3) . .
C22 C25 C27 C24 -0.7(5) . .
C28 C25 C27 C24 179.8(3) . .
C22 C25 C27 C29 177.8(3) . .
C28 C25 C27 C29 -1.8(5) . .
C23 C26 C28 C25 -1.6(5) . .
C23 C26 C28 C30 177.9(3) . .
C22 C25 C28 C26 1.3(5) . .
C27 C25 C28 C26 -179.2(3) . .
C22 C25 C28 C30 -178.3(3) . .
C27 C25 C28 C30 1.2(5) . .
C24 C27 C29 C31 -1.1(5) . .
C25 C27 C29 C31 -179.5(3) . .
C24 C27 C29 C32 179.1(3) . .
C25 C27 C29 C32 0.8(5) . .
C26 C28 C30 C33 0.0(5) . .
C25 C28 C30 C33 179.5(3) . .
C26 C28 C30 C32 -179.3(3) . .
C25 C28 C30 C32 0.3(5) . .
C32 C29 C31 C34 -0.3(5) . .
C27 C29 C31 C34 179.9(3) . .
C33 C30 C32 C35 -1.9(5) . .
C28 C30 C32 C35 177.4(3) . .
C33 C30 C32 C29 179.5(3) . .
C28 C30 C32 C29 -1.2(5) . .
C31 C29 C32 C35 2.3(5) . .
C27 C29 C32 C35 -177.9(3) . .
C31 C29 C32 C30 -179.0(3) . .
C27 C29 C32 C30 0.7(5) . .
C32 C30 C33 C36 5.1(5) . .
C28 C30 C33 C36 -174.2(3) . .
C29 C31 C34 C37 -0.7(5) . .
C30 C32 C35 C38 -2.6(5) . .
C29 C32 C35 C38 176.1(3) . .
C30 C32 C35 C37 178.1(3) . .
C29 C32 C35 C37 -3.3(5) . .
C30 C33 C36 C38 -3.8(5) . .
C31 C34 C37 C35 -0.2(5) . .
C31 C34 C37 C39 -179.0(3) . .
C38 C35 C37 C34 -177.2(3) . .
C32 C35 C37 C34 2.2(5) . .
C38 C35 C37 C39 1.6(5) . .
C32 C35 C37 C39 -179.0(3) . .
C33 C36 C38 C35 -0.8(5) . .
C33 C36 C38 C40 172.5(3) . .
C32 C35 C38 C36 3.9(5) . .
C37 C35 C38 C36 -176.7(3) . .
C32 C35 C38 C40 -169.2(3) . .
C37 C35 C38 C40 10.2(5) . .
C40 N2 C39 O3 -174.3(3) . .
C41 N2 C39 O3 9.0(5) . .
C40 N2 C39 C37 6.6(5) . .
C41 N2 C39 C37 -170.0(3) . .
C34 C37 C39 O3 -10.1(5) . .
C35 C37 C39 O3 171.1(3) . .
C34 C37 C39 N2 168.9(3) . .
C35 C37 C39 N2 -9.8(5) . .
C39 N2 C40 O4 -175.0(3) . .
C41 N2 C40 O4 1.5(5) . .
C39 N2 C40 C38 4.4(5) . .
C41 N2 C40 C38 -179.1(3) . .
C36 C38 C40 O4 -6.9(6) . .
C35 C38 C40 O4 166.1(3) . .
C36 C38 C40 N2 173.7(3) . .
C35 C38 C40 N2 -13.3(5) . .
C40 N2 C41 C46 59.7(4) . .
C39 N2 C41 C46 -123.5(4) . .
C40 N2 C41 C42 -69.3(4) . .
C39 N2 C41 C42 107.4(4) . .
N2 C41 C42 C43 -174.6(3) . .
C46 C41 C42 C43 54.7(5) . .
C41 C42 C43 C44 -54.6(5) . .
C42 C43 C44 C45 56.1(5) . .
C43 C44 C45 C46 -57.6(5) . .
N2 C41 C46 C45 174.3(3) . .
C42 C41 C46 C45 -56.2(5) . .
C44 C45 C46 C41 58.0(5) . .
